data_2214195
loop_
_publ_author_name
'Slawin, Alexandra M. Z.'
'Waddell, Paul G.'
'Woollins, J. Derek'

_publ_section_title
;
 <i>cis</i>-Dichloridobis(dimethoxyphenylphosphino)platinum(II)
;
_journal_coeditor_code GG2016
_journal_issue 7
_journal_name_full 'Acta Crystallographica Section E'
_journal_page_first m2017
_journal_page_last m2017
_journal_paper_doi 10.1107/S1600536807030966
_journal_volume 63
_journal_year 2007
_chemical_formula_iupac '[Pt Cl2 (C8 H11 O2 P)2]'
_chemical_formula_moiety 'C16 H22 Cl2 O4 P2 Pt'
_chemical_formula_sum 'C16 H22 Cl2 O4 P2 Pt'
_chemical_formula_weight 606.27
_chemical_name_systematic
;
<i>cis</i>-Dichloridobis(dimethoxyphenylphosphino)platinum(II)
;
_space_group_IT_number 15
_symmetry_cell_setting monoclinic
_symmetry_space_group_name_Hall '-C 2yc'
_symmetry_space_group_name_H-M 'C 1 2/c 1'
_atom_sites_solution_hydrogens geom
_atom_sites_solution_primary direct
_atom_sites_solution_secondary difmap
_audit_creation_method SHELXL-97
_cell_angle_alpha 90.00
_cell_angle_beta 102.398(2)
_cell_angle_gamma 90.00
_cell_formula_units_Z 4
_cell_length_a 10.9734(7)
_cell_length_b 9.2290(6)
_cell_length_c 20.7002(14)
_cell_measurement_reflns_used 6759
_cell_measurement_temperature 125(2)
_cell_measurement_theta_max 27.490
_cell_measurement_theta_min 3.025
_cell_volume 2047.5(2)
_computing_cell_refinement 'PROCESS-AUTO (Rigaku, 1998)'
_computing_data_collection 'SCXmini (Rigaku/MSC, 2006)'
_computing_data_reduction PROCESS-AUTO
_computing_molecular_graphics 'CrystalStructure (Rigaku/MSC, 2006)'
_computing_publication_material CrystalStructure
_computing_structure_refinement 'SHELXL97 (Sheldrick, 1997)'
_computing_structure_solution 'SHELXS97 (Sheldrick, 1997)'
_diffrn_ambient_temperature 125(2)
_diffrn_measured_fraction_theta_full 0.994
_diffrn_measured_fraction_theta_max 0.994
_diffrn_measurement_device_type 'Rigaku SCXmini'
_diffrn_measurement_method \w
_diffrn_radiation_monochromator graphite
_diffrn_radiation_source 'fine-focus sealed tube'
_diffrn_radiation_type MoK\a
_diffrn_radiation_wavelength 0.71073
_diffrn_reflns_av_R_equivalents 0.0354
_diffrn_reflns_av_sigmaI/netI 0.0350
_diffrn_reflns_limit_h_max 13
_diffrn_reflns_limit_h_min -13
_diffrn_reflns_limit_k_max 10
_diffrn_reflns_limit_k_min -11
_diffrn_reflns_limit_l_max 24
_diffrn_reflns_limit_l_min -24
_diffrn_reflns_number 5869
_diffrn_reflns_theta_full 25.00
_diffrn_reflns_theta_max 25.34
_diffrn_reflns_theta_min 3.21
_exptl_absorpt_coefficient_mu 7.288
_exptl_absorpt_correction_T_max 0.602
_exptl_absorpt_correction_T_min 0.261
_exptl_absorpt_correction_type multi-scan
_exptl_absorpt_process_details '(ABSCOR; Higashi, 1995)'
_exptl_crystal_colour colourless
_exptl_crystal_density_diffrn 1.967
_exptl_crystal_density_method 'not measured'
_exptl_crystal_description prism
_exptl_crystal_F_000 1168
_exptl_crystal_size_max 0.20
_exptl_crystal_size_mid 0.16
_exptl_crystal_size_min 0.07
_refine_diff_density_max 0.621
_refine_diff_density_min -0.692
_refine_ls_extinction_method none
_refine_ls_goodness_of_fit_ref 1.065
_refine_ls_hydrogen_treatment constr
_refine_ls_matrix_type full
_refine_ls_number_parameters 117
_refine_ls_number_reflns 1869
_refine_ls_number_restraints 0
_refine_ls_restrained_S_all 1.065
_refine_ls_R_factor_all 0.0246
_refine_ls_R_factor_gt 0.0214
_refine_ls_shift/su_max 0.007
_refine_ls_shift/su_mean 0.000
_refine_ls_structure_factor_coef Fsqd
_refine_ls_weighting_details 'w=1/[\s^2^(Fo^2^)+(0.0167P)^2^+0.5089P] where P=(Fo^2^+2Fc^2^)/3'
_refine_ls_weighting_scheme calc
_refine_ls_wR_factor_gt 0.0418
_refine_ls_wR_factor_ref 0.0425
_reflns_number_gt 1772
_reflns_number_total 1869
_reflns_threshold_expression I>2\s(I)
_cod_data_source_file gg2016.cif
_cod_data_source_block I
_cod_original_sg_symbol_H-M 'C 2/c'
_cod_database_code 2214195
_cod_database_fobs_code 2214195

loop_
_symmetry_equiv_pos_as_xyz
'x, y, z'
'-x, y, -z+1/2'
'x+1/2, y+1/2, z'
'-x+1/2, y+1/2, -z+1/2'
'-x, -y, -z'
'x, -y, z-1/2'
'-x+1/2, -y+1/2, -z'
'x+1/2, -y+1/2, z-1/2'

loop_
_atom_site_type_symbol
_atom_site_label
_atom_site_fract_x
_atom_site_fract_y
_atom_site_fract_z
_atom_site_U_iso_or_equiv
_atom_site_adp_type
_atom_site_calc_flag
_atom_site_refinement_flags
_atom_site_occupancy
Pt Pt1 0.5000 0.40682(2) 0.2500 0.01234(7) Uani d S 1
Cl Cl1 0.59209(8) 0.58930(10) 0.32480(4) 0.0204(2) Uani d . 1
P P1 0.40029(8) 0.25413(10) 0.17390(4) 0.0141(2) Uani d . 1
C C1 0.4614(3) 0.2496(4) 0.09966(17) 0.0156(8) Uani d . 1
C C2 0.4028(3) 0.3176(4) 0.04180(18) 0.0217(9) Uani d . 1
H H2A 0.3264 0.3677 0.0397 0.026 Uiso calc R 1
C C3 0.4560(3) 0.3125(5) -0.01343(19) 0.0270(10) Uani d . 1
H H3A 0.4166 0.3598 -0.0532 0.032 Uiso calc R 1
C C4 0.5671(4) 0.2379(4) -0.01014(19) 0.0300(10) Uani d . 1
H H4A 0.6027 0.2337 -0.0481 0.036 Uiso calc R 1
C C5 0.6258(4) 0.1707(5) 0.0466(2) 0.0314(10) Uani d . 1
H H5A 0.7017 0.1200 0.0480 0.038 Uiso calc R 1
C C6 0.5744(3) 0.1764(4) 0.10287(19) 0.0244(9) Uani d . 1
H H6A 0.6158 0.1312 0.1428 0.029 Uiso calc R 1
O O1 0.3959(2) 0.0909(2) 0.19814(12) 0.0195(6) Uani d . 1
C C7 0.3218(4) -0.0145(4) 0.15439(19) 0.0261(9) Uani d . 1
H H7A 0.2341 -0.0059 0.1573 0.039 Uiso calc R 1
H H7B 0.3518 -0.1124 0.1676 0.039 Uiso calc R 1
H H7C 0.3294 0.0037 0.1088 0.039 Uiso calc R 1
O O2 0.2590(2) 0.2966(3) 0.14365(11) 0.0170(5) Uani d . 1
C C8 0.1756(3) 0.3272(5) 0.18759(19) 0.0266(10) Uani d . 1
H H8A 0.1804 0.2485 0.2198 0.040 Uiso calc R 1
H H8B 0.0899 0.3353 0.1617 0.040 Uiso calc R 1
H H8C 0.2001 0.4185 0.2109 0.040 Uiso calc R 1

loop_
_atom_site_aniso_label
_atom_site_aniso_U_11
_atom_site_aniso_U_22
_atom_site_aniso_U_33
_atom_site_aniso_U_12
_atom_site_aniso_U_13
_atom_site_aniso_U_23
Pt1 0.01451(11) 0.01079(12) 0.01187(12) 0.000 0.00317(8) 0.000
Cl1 0.0245(5) 0.0150(5) 0.0195(5) -0.0003(4) -0.0004(4) -0.0036(4)
P1 0.0172(5) 0.0127(5) 0.0125(5) -0.0014(4) 0.0033(4) 0.0006(4)
C1 0.0178(17) 0.012(2) 0.017(2) -0.0047(14) 0.0040(16) -0.0026(15)
C2 0.022(2) 0.023(2) 0.019(2) 0.0008(16) 0.0039(18) -0.0017(17)
C3 0.031(2) 0.035(3) 0.012(2) -0.0028(19) -0.0005(18) 0.0011(18)
C4 0.037(2) 0.036(3) 0.020(2) -0.003(2) 0.012(2) -0.0060(19)
C5 0.023(2) 0.040(3) 0.034(3) 0.0069(19) 0.013(2) 0.001(2)
C6 0.024(2) 0.027(2) 0.022(2) 0.0081(17) 0.0031(18) 0.0058(18)
O1 0.0272(13) 0.0134(14) 0.0167(14) -0.0058(11) 0.0021(11) -0.0003(11)
C7 0.040(2) 0.015(2) 0.022(2) -0.0068(18) 0.004(2) -0.0039(17)
O2 0.0157(12) 0.0190(15) 0.0167(14) -0.0006(10) 0.0048(11) -0.0002(11)
C8 0.022(2) 0.031(3) 0.030(2) -0.0002(17) 0.0135(19) 0.0001(19)

loop_
_atom_type_symbol
_atom_type_description
_atom_type_scat_dispersion_real
_atom_type_scat_dispersion_imag
_atom_type_scat_source
C C 0.0033 0.0016 'International Tables Vol C Tables 4.2.6.8 and 6.1.1.4'
H H 0.0000 0.0000 'International Tables Vol C Tables 4.2.6.8 and 6.1.1.4'
O O 0.0106 0.0060 'International Tables Vol C Tables 4.2.6.8 and 6.1.1.4'
P P 0.1023 0.0942 'International Tables Vol C Tables 4.2.6.8 and 6.1.1.4'
Cl Cl 0.1484 0.1585 'International Tables Vol C Tables 4.2.6.8 and 6.1.1.4'
Pt Pt -1.7033 8.3905 'International Tables Vol C Tables 4.2.6.8 and 6.1.1.4'

loop_
_geom_angle_atom_site_label_1
_geom_angle_atom_site_label_2
_geom_angle_atom_site_label_3
_geom_angle_site_symmetry_1
_geom_angle_site_symmetry_3
_geom_angle
_geom_angle_publ_flag
P1 Pt1 P1 . 2_655 101.16(5) yes
P1 Pt1 Cl1 . . 173.78(3) yes
P1 Pt1 Cl1 2_655 . 84.90(3) yes
P1 Pt1 Cl1 . 2_655 84.90(3) ?
P1 Pt1 Cl1 2_655 2_655 173.78(3) ?
Cl1 Pt1 Cl1 . 2_655 89.08(4) yes
O1 P1 O2 . . 105.34(13) ?
O1 P1 C1 . . 106.75(15) ?
O2 P1 C1 . . 100.32(14) ?
O1 P1 Pt1 . . 114.89(10) ?
O2 P1 Pt1 . . 114.40(10) ?
C1 P1 Pt1 . . 113.76(11) ?
C2 C1 C6 . . 120.1(3) ?
C2 C1 P1 . . 122.6(3) ?
C6 C1 P1 . . 117.3(3) ?
C1 C2 C3 . . 119.8(3) ?
C1 C2 H2A . . 120.1 ?
C3 C2 H2A . . 120.1 ?
C4 C3 C2 . . 119.7(4) ?
C4 C3 H3A . . 120.2 ?
C2 C3 H3A . . 120.2 ?
C5 C4 C3 . . 121.1(4) ?
C5 C4 H4A . . 119.5 ?
C3 C4 H4A . . 119.5 ?
C4 C5 C6 . . 120.0(4) ?
C4 C5 H5A . . 120.0 ?
C6 C5 H5A . . 120.0 ?
C5 C6 C1 . . 119.3(4) ?
C5 C6 H6A . . 120.3 ?
C1 C6 H6A . . 120.3 ?
C7 O1 P1 . . 119.2(2) ?
O1 C7 H7A . . 109.5 ?
O1 C7 H7B . . 109.5 ?
H7A C7 H7B . . 109.5 ?
O1 C7 H7C . . 109.5 ?
H7A C7 H7C . . 109.5 ?
H7B C7 H7C . . 109.5 ?
C8 O2 P1 . . 119.6(2) ?
O2 C8 H8A . . 109.5 ?
O2 C8 H8B . . 109.5 ?
H8A C8 H8B . . 109.5 ?
O2 C8 H8C . . 109.5 ?
H8A C8 H8C . . 109.5 ?
H8B C8 H8C . . 109.5 ?

loop_
_geom_bond_atom_site_label_1
_geom_bond_atom_site_label_2
_geom_bond_site_symmetry_2
_geom_bond_distance
_geom_bond_publ_flag
Pt1 P1 . 2.2190(9) yes
Pt1 P1 2_655 2.2190(9) ?
Pt1 Cl1 . 2.3629(9) yes
Pt1 Cl1 2_655 2.3629(9) ?
P1 O1 . 1.592(2) ?
P1 O2 . 1.591(2) ?
P1 C1 . 1.804(3) ?
C1 C2 . 1.382(5) ?
C1 C6 . 1.402(5) ?
C2 C3 . 1.392(5) ?
C2 H2A . 0.9500 ?
C3 C4 . 1.388(5) ?
C3 H3A . 0.9500 ?
C4 C5 . 1.362(5) ?
C4 H4A . 0.9500 ?
C5 C6 . 1.400(5) ?
C5 H5A . 0.9500 ?
C6 H6A . 0.9500 ?
O1 C7 . 1.453(4) ?
C7 H7A . 0.9800 ?
C7 H7B . 0.9800 ?
C7 H7C . 0.9800 ?
O2 C8 . 1.450(4) ?
C8 H8A . 0.9800 ?
C8 H8B . 0.9800 ?
C8 H8C . 0.9800 ?

loop_
_geom_hbond_atom_site_label_D
_geom_hbond_atom_site_label_H
_geom_hbond_atom_site_label_A
_geom_hbond_site_symmetry_A
_geom_hbond_distance_DH
_geom_hbond_distance_HA
_geom_hbond_distance_DA
_geom_hbond_angle_DHA
_geom_hbond_publ_flag
C7 H7B Cl1 2_645 0.98 2.82 3.778(4) 166 yes

loop_
_geom_torsion_atom_site_label_1
_geom_torsion_atom_site_label_2
_geom_torsion_atom_site_label_3
_geom_torsion_atom_site_label_4
_geom_torsion_site_symmetry_1
_geom_torsion
P1 Pt1 P1 O1 2_655 14.27(10)
Cl1 Pt1 P1 O1 2_655 -167.15(11)
P1 Pt1 P1 O2 2_655 136.32(11)
Cl1 Pt1 P1 O2 2_655 -45.10(10)
P1 Pt1 P1 C1 2_655 -109.19(13)
Cl1 Pt1 P1 C1 2_655 69.39(13)
O1 P1 C1 C2 . 129.0(3)
O2 P1 C1 C2 . 19.4(3)
Pt1 P1 C1 C2 . -103.2(3)
O1 P1 C1 C6 . -52.7(3)
O2 P1 C1 C6 . -162.3(3)
Pt1 P1 C1 C6 . 75.1(3)
C6 C1 C2 C3 . 0.4(5)
P1 C1 C2 C3 . 178.7(3)
C1 C2 C3 C4 . 0.6(6)
C2 C3 C4 C5 . -0.7(6)
C3 C4 C5 C6 . -0.1(7)
C4 C5 C6 C1 . 1.1(6)
C2 C1 C6 C5 . -1.3(6)
P1 C1 C6 C5 . -179.6(3)
O2 P1 O1 C7 . 46.7(3)
C1 P1 O1 C7 . -59.3(3)
Pt1 P1 O1 C7 . 173.6(2)
O1 P1 O2 C8 . 75.5(3)
C1 P1 O2 C8 . -173.8(3)
Pt1 P1 O2 C8 . -51.6(3)
